data_4106655
loop_
_publ_author_name
'Risong Na'
'Chengfeng Jing'
'Qihai Xu'
'Hui Jiang'
'Xi Wu'
'Jiayan Shi'
'Jiangchun Zhong'
'Min Wang'
'Diego Benitez'
'Ekaterina Tkatchouk'
'William A. Goddard'
'Hongchao Guo'
'Ohyun Kwon'

_publ_section_title
;
 Phosphine-Catalyzed Annulations of Azomethine Imines: Allene-Dependent [3
 + 2], [3 + 3], [4 + 3], and [3 + 2 + 3] Pathways
;
_journal_name_full 'Journal of the American Chemical Society'
_journal_page_first 13337
_journal_page_last 13348
_journal_paper_doi 10.1021/ja200231v
_journal_volume 133
_journal_year 2011
_chemical_formula_moiety 'C22 H25 N3 O7'
_chemical_formula_sum 'C22 H25 N3 O7'
_chemical_formula_weight 443.45
_chemical_name_systematic
; 
 ? 
;
_space_group_IT_number 14
_symmetry_cell_setting monoclinic
_symmetry_space_group_name_Hall '-P 2yn'
_symmetry_space_group_name_H-M 'P 1 21/n 1'
_atom_sites_solution_hydrogens geom
_atom_sites_solution_primary direct
_atom_sites_solution_secondary difmap
_audit_creation_method SHELXL-97
_cell_angle_alpha 90.00
_cell_angle_beta 92.903(3)
_cell_angle_gamma 90.00
_cell_formula_units_Z 4
_cell_length_a 6.9086(18)
_cell_length_b 12.855(3)
_cell_length_c 24.098(7)
_cell_measurement_reflns_used 6553
_cell_measurement_temperature 173(2)
_cell_measurement_theta_max 27.48
_cell_measurement_theta_min 1.58
_cell_volume 2137.4(10)
_computing_cell_refinement 'CrystalClear (Rigaku Inc., 2007)'
_computing_data_collection 'CrystalClear (Rigaku Inc., 2007)'
_computing_data_reduction 'CrystalClear (Rigaku Inc., 2007)'
_computing_molecular_graphics 'XP in Siemens SHELXTL (Sheldrick, 1994)'
_computing_publication_material 'SHELX97 (Sheldrick, 1997)'
_computing_structure_refinement 'SHELXL-97 (Sheldrick, 1997)'
_computing_structure_solution 'SHELXS-97 (Sheldrick, 1990)'
_diffrn_ambient_temperature 173(2)
_diffrn_measured_fraction_theta_full 0.992
_diffrn_measured_fraction_theta_max 0.992
_diffrn_measurement_device_type 'Saturn724+ CCD'
_diffrn_measurement_method '\w scans at fixed \c = 45\%'
_diffrn_radiation_monochromator graphite
_diffrn_radiation_source 'sealed tube'
_diffrn_radiation_type MoK\a
_diffrn_radiation_wavelength 0.71073
_diffrn_reflns_av_R_equivalents 0.0353
_diffrn_reflns_av_sigmaI/netI 0.0309
_diffrn_reflns_limit_h_max 8
_diffrn_reflns_limit_h_min -8
_diffrn_reflns_limit_k_max 16
_diffrn_reflns_limit_k_min -15
_diffrn_reflns_limit_l_max 31
_diffrn_reflns_limit_l_min -31
_diffrn_reflns_number 17035
_diffrn_reflns_theta_full 27.53
_diffrn_reflns_theta_max 27.53
_diffrn_reflns_theta_min 3.28
_exptl_absorpt_coefficient_mu 0.104
_exptl_absorpt_correction_T_max 0.9805
_exptl_absorpt_correction_T_min 0.9499
_exptl_absorpt_correction_type numerical
_exptl_absorpt_process_details 'CrystalClear (Rigaku Inc., 2007)'
_exptl_crystal_colour colorless
_exptl_crystal_density_diffrn 1.378
_exptl_crystal_description block
_exptl_crystal_F_000 936
_exptl_crystal_size_max 0.50
_exptl_crystal_size_mid 0.26
_exptl_crystal_size_min 0.19
_refine_diff_density_max 0.511
_refine_diff_density_min -0.505
_refine_diff_density_rms 0.049
_refine_ls_extinction_method none
_refine_ls_goodness_of_fit_ref 1.152
_refine_ls_hydrogen_treatment constr
_refine_ls_matrix_type full
_refine_ls_number_parameters 292
_refine_ls_number_reflns 4871
_refine_ls_number_restraints 0
_refine_ls_restrained_S_all 1.152
_refine_ls_R_factor_all 0.0737
_refine_ls_R_factor_gt 0.0689
_refine_ls_shift/su_max 0.000
_refine_ls_shift/su_mean 0.000
_refine_ls_structure_factor_coef Fsqd
_refine_ls_weighting_details 'calc w=1/[\s^2^(Fo^2^)+(0.0494P)^2^+1.6245P] where P=(Fo^2^+2Fc^2^)/3'
_refine_ls_weighting_scheme calc
_refine_ls_wR_factor_gt 0.1503
_refine_ls_wR_factor_ref 0.1533
_reflns_number_gt 4575
_reflns_number_total 4871
_reflns_threshold_expression >2sigma(I)
_cod_data_source_file ja200231v_si_009.cif
_cod_data_source_block sa984
_cod_database_code 4106655

loop_
_symmetry_equiv_pos_as_xyz
'x, y, z'
'-x+1/2, y+1/2, -z+1/2'
'-x, -y, -z'
'x-1/2, -y-1/2, z-1/2'

loop_
_atom_site_label
_atom_site_type_symbol
_atom_site_fract_x
_atom_site_fract_y
_atom_site_fract_z
_atom_site_U_iso_or_equiv
_atom_site_adp_type
_atom_site_occupancy
_atom_site_symmetry_multiplicity
_atom_site_calc_flag
_atom_site_refinement_flags
O1 O -0.0751(2) 0.70823(13) 0.27921(7) 0.0394(4) Uani 1 1 d .
O2 O 0.2724(2) 0.57184(13) 0.51330(7) 0.0438(4) Uani 1 1 d .
O3 O 0.2389(2) 0.74204(13) 0.53036(6) 0.0386(4) Uani 1 1 d .
O4 O 0.8676(4) 0.96219(18) 0.56229(10) 0.0825(8) Uani 1 1 d .
O5 O 0.8413(3) 0.81227(18) 0.60127(7) 0.0591(5) Uani 1 1 d .
O6 O 0.3288(3) 0.43701(15) 0.31455(10) 0.0677(6) Uani 1 1 d .
O7 O 0.6231(3) 0.50544(14) 0.32021(8) 0.0552(5) Uani 1 1 d .
N1 N 0.2031(2) 0.77104(13) 0.32202(7) 0.0271(4) Uani 1 1 d .
N2 N 0.4090(2) 0.77100(13) 0.31769(7) 0.0266(4) Uani 1 1 d .
N3 N 0.8226(3) 0.87001(19) 0.56097(8) 0.0470(5) Uani 1 1 d .
C1 C 0.4257(3) 0.74418(19) 0.25775(8) 0.0338(5) Uani 1 1 d .
H1A H 0.5442 0.7027 0.2526 0.041 Uiso 1 1 calc R
H1B H 0.4317 0.8082 0.2350 0.041 Uiso 1 1 calc R
C2 C 0.2449(3) 0.68097(19) 0.24076(9) 0.0350(5) Uani 1 1 d .
H2A H 0.1995 0.6961 0.2020 0.042 Uiso 1 1 calc R
H2B H 0.2690 0.6054 0.2448 0.042 Uiso 1 1 calc R
C3 C 0.1017(3) 0.71879(16) 0.28155(8) 0.0301(4) Uani 1 1 d .
C4 C 0.1176(3) 0.82828(17) 0.36598(8) 0.0316(4) Uani 1 1 d .
H4A H -0.0237 0.8334 0.3574 0.038 Uiso 1 1 calc R
H4B H 0.1705 0.8999 0.3663 0.038 Uiso 1 1 calc R
C5 C 0.1496(3) 0.78295(16) 0.42293(8) 0.0284(4) Uani 1 1 d .
H5A H 0.1294 0.8288 0.4530 0.034 Uiso 1 1 calc R
C6 C 0.2028(3) 0.68640(16) 0.43674(8) 0.0279(4) Uani 1 1 d .
C7 C 0.2363(3) 0.59739(15) 0.39795(8) 0.0283(4) Uani 1 1 d .
C8 C 0.3887(3) 0.59737(15) 0.36516(8) 0.0256(4) Uani 1 1 d .
C9 C 0.5107(3) 0.69393(15) 0.35648(8) 0.0244(4) Uani 1 1 d .
H9A H 0.6264 0.6695 0.3368 0.029 Uiso 1 1 calc R
C10 C 0.2390(3) 0.65896(17) 0.49680(9) 0.0318(4) Uani 1 1 d .
C11 C 0.2913(4) 0.7222(2) 0.58877(9) 0.0464(6) Uani 1 1 d .
H11A H 0.4116 0.6803 0.5923 0.056 Uiso 1 1 calc R
H11B H 0.1865 0.6832 0.6061 0.056 Uiso 1 1 calc R
C12 C 0.3212(4) 0.8249(2) 0.61681(10) 0.0496(6) Uani 1 1 d .
H12A H 0.3534 0.8139 0.6565 0.074 Uiso 1 1 calc R
H12B H 0.2023 0.8662 0.6123 0.074 Uiso 1 1 calc R
H12C H 0.4277 0.8619 0.6001 0.074 Uiso 1 1 calc R
C13 C 0.0867(3) 0.51256(19) 0.40063(11) 0.0413(5) Uani 1 1 d .
H13A H 0.1429 0.4464 0.3892 0.062 Uiso 1 1 calc R
H13B H -0.0252 0.5296 0.3757 0.062 Uiso 1 1 calc R
H13C H 0.0450 0.5064 0.4388 0.062 Uiso 1 1 calc R
C14 C 0.5906(3) 0.74409(15) 0.41011(8) 0.0245(4) Uani 1 1 d .
C15 C 0.6087(3) 0.85146(15) 0.41641(8) 0.0283(4) Uani 1 1 d .
H15A H 0.5671 0.8962 0.3868 0.034 Uiso 1 1 calc R
C16 C 0.6870(3) 0.89363(17) 0.46569(9) 0.0335(5) Uani 1 1 d .
H16A H 0.7003 0.9668 0.4701 0.040 Uiso 1 1 calc R
C17 C 0.7450(3) 0.82686(18) 0.50807(8) 0.0333(5) Uani 1 1 d .
C18 C 0.7335(3) 0.71997(17) 0.50267(9) 0.0322(4) Uani 1 1 d .
H18A H 0.7763 0.6756 0.5323 0.039 Uiso 1 1 calc R
C19 C 0.6586(3) 0.67927(16) 0.45321(8) 0.0286(4) Uani 1 1 d .
H19A H 0.6531 0.6060 0.4484 0.034 Uiso 1 1 calc R
C20 C 0.4363(3) 0.50440(16) 0.33101(9) 0.0317(4) Uani 1 1 d .
C21 C 0.6957(6) 0.4265(2) 0.28328(14) 0.0729(10) Uani 1 1 d .
H21A H 0.8141 0.3945 0.3007 0.088 Uiso 1 1 calc R
H21B H 0.5971 0.3712 0.2773 0.088 Uiso 1 1 calc R
C22 C 0.7394(5) 0.4714(2) 0.23061(12) 0.0644(8) Uani 1 1 d .
H22A H 0.7995 0.4186 0.2077 0.097 Uiso 1 1 calc R
H22B H 0.8290 0.5299 0.2367 0.097 Uiso 1 1 calc R
H22C H 0.6195 0.4962 0.2115 0.097 Uiso 1 1 calc R

loop_
_atom_site_aniso_label
_atom_site_aniso_U_11
_atom_site_aniso_U_22
_atom_site_aniso_U_33
_atom_site_aniso_U_23
_atom_site_aniso_U_13
_atom_site_aniso_U_12
O1 0.0230(7) 0.0483(10) 0.0467(9) 0.0038(7) -0.0019(6) -0.0040(6)
O2 0.0486(10) 0.0395(9) 0.0440(9) 0.0157(7) 0.0084(7) 0.0045(7)
O3 0.0426(9) 0.0452(9) 0.0277(7) 0.0030(7) 0.0002(6) 0.0076(7)
O4 0.121(2) 0.0554(13) 0.0666(14) -0.0266(11) -0.0371(14) 0.0045(13)
O5 0.0483(10) 0.0990(16) 0.0295(9) -0.0003(10) -0.0011(7) -0.0052(10)
O6 0.0509(11) 0.0455(11) 0.1067(18) -0.0369(11) 0.0027(11) -0.0131(9)
O7 0.0528(11) 0.0396(9) 0.0765(13) -0.0254(9) 0.0343(9) -0.0055(8)
N1 0.0216(8) 0.0312(9) 0.0288(8) 0.0018(7) 0.0029(6) 0.0027(6)
N2 0.0213(8) 0.0304(9) 0.0282(8) 0.0034(7) 0.0040(6) -0.0014(6)
N3 0.0395(11) 0.0649(15) 0.0362(11) -0.0148(10) -0.0029(8) 0.0048(10)
C1 0.0285(10) 0.0468(13) 0.0267(10) 0.0033(9) 0.0060(8) -0.0009(9)
C2 0.0319(10) 0.0448(13) 0.0282(10) -0.0031(9) 0.0005(8) 0.0009(9)
C3 0.0283(10) 0.0320(11) 0.0298(10) 0.0053(8) -0.0009(8) -0.0009(8)
C4 0.0337(10) 0.0311(11) 0.0304(10) 0.0020(8) 0.0050(8) 0.0085(8)
C5 0.0244(9) 0.0324(10) 0.0291(10) 0.0015(8) 0.0064(7) 0.0032(8)
C6 0.0195(9) 0.0331(10) 0.0318(10) 0.0054(8) 0.0075(7) -0.0010(7)
C7 0.0246(9) 0.0264(10) 0.0336(10) 0.0049(8) 0.0005(7) -0.0017(7)
C8 0.0240(9) 0.0233(9) 0.0292(9) 0.0004(7) -0.0010(7) -0.0016(7)
C9 0.0204(8) 0.0249(9) 0.0282(9) -0.0011(7) 0.0039(7) -0.0001(7)
C10 0.0241(9) 0.0375(12) 0.0346(11) 0.0084(9) 0.0088(8) 0.0026(8)
C11 0.0488(14) 0.0606(16) 0.0295(11) 0.0088(11) -0.0018(10) 0.0059(12)
C12 0.0424(13) 0.0703(18) 0.0354(12) -0.0036(12) -0.0039(10) 0.0044(12)
C13 0.0327(11) 0.0389(13) 0.0526(14) 0.0068(11) 0.0046(10) -0.0104(9)
C14 0.0189(8) 0.0274(10) 0.0275(9) -0.0004(7) 0.0051(7) -0.0018(7)
C15 0.0267(9) 0.0273(10) 0.0310(10) 0.0017(8) 0.0029(7) -0.0011(8)
C16 0.0327(10) 0.0306(11) 0.0372(11) -0.0062(9) 0.0024(8) -0.0017(8)
C17 0.0254(9) 0.0461(13) 0.0286(10) -0.0072(9) 0.0024(8) -0.0007(9)
C18 0.0242(9) 0.0401(12) 0.0324(10) 0.0067(9) 0.0009(8) 0.0013(8)
C19 0.0227(9) 0.0278(10) 0.0355(10) 0.0026(8) 0.0013(7) 0.0004(7)
C20 0.0358(11) 0.0265(10) 0.0327(10) -0.0012(8) -0.0002(8) -0.0005(8)
C21 0.105(3) 0.0382(15) 0.081(2) -0.0197(14) 0.055(2) 0.0038(15)
C22 0.101(2) 0.0476(16) 0.0463(15) -0.0122(13) 0.0179(15) 0.0023(16)

loop_
_atom_type_symbol
_atom_type_description
_atom_type_scat_dispersion_real
_atom_type_scat_dispersion_imag
_atom_type_scat_source
C C 0.0033 0.0016 'International Tables Vol C Tables 4.2.6.8 and 6.1.1.4'
H H 0.0000 0.0000 'International Tables Vol C Tables 4.2.6.8 and 6.1.1.4'
N N 0.0061 0.0033 'International Tables Vol C Tables 4.2.6.8 and 6.1.1.4'
O O 0.0106 0.0060 'International Tables Vol C Tables 4.2.6.8 and 6.1.1.4'

loop_
_geom_angle_atom_site_label_1
_geom_angle_atom_site_label_2
_geom_angle_atom_site_label_3
_geom_angle
C10 O3 C11 115.82(18)
C20 O7 C21 118.7(2)
C3 N1 N2 115.36(16)
C3 N1 C4 124.60(17)
N2 N1 C4 119.98(16)
N1 N2 C1 101.30(14)
N1 N2 C9 112.82(14)
C1 N2 C9 112.97(16)
O5 N3 O4 123.3(2)
O5 N3 C17 118.7(2)
O4 N3 C17 118.0(2)
N2 C1 C2 106.23(16)
N2 C1 H1A 110.5
C2 C1 H1A 110.5
N2 C1 H1B 110.5
C2 C1 H1B 110.5
H1A C1 H1B 108.7
C3 C2 C1 101.99(17)
C3 C2 H2A 111.4
C1 C2 H2A 111.4
C3 C2 H2B 111.4
C1 C2 H2B 111.4
H2A C2 H2B 109.2
O1 C3 N1 124.5(2)
O1 C3 C2 128.15(19)
N1 C3 C2 107.30(17)
N1 C4 C5 115.35(17)
N1 C4 H4A 108.4
C5 C4 H4A 108.4
N1 C4 H4B 108.4
C5 C4 H4B 108.4
H4A C4 H4B 107.5
C6 C5 C4 128.16(19)
C6 C5 H5A 115.9
C4 C5 H5A 115.9
C5 C6 C10 119.42(19)
C5 C6 C7 127.11(19)
C10 C6 C7 113.46(17)
C8 C7 C6 120.97(17)
C8 C7 C13 125.7(2)
C6 C7 C13 113.37(18)
C7 C8 C20 121.47(18)
C7 C8 C9 122.35(17)
C20 C8 C9 115.95(16)
N2 C9 C8 112.14(15)
N2 C9 C14 112.62(15)
C8 C9 C14 114.12(16)
N2 C9 H9A 105.7
C8 C9 H9A 105.7
C14 C9 H9A 105.7
O2 C10 O3 123.2(2)
O2 C10 C6 123.8(2)
O3 C10 C6 112.97(18)
O3 C11 C12 107.7(2)
O3 C11 H11A 110.2
C12 C11 H11A 110.2
O3 C11 H11B 110.2
C12 C11 H11B 110.2
H11A C11 H11B 108.5
C11 C12 H12A 109.5
C11 C12 H12B 109.5
H12A C12 H12B 109.5
C11 C12 H12C 109.5
H12A C12 H12C 109.5
H12B C12 H12C 109.5
C7 C13 H13A 109.5
C7 C13 H13B 109.5
H13A C13 H13B 109.5
C7 C13 H13C 109.5
H13A C13 H13C 109.5
H13B C13 H13C 109.5
C15 C14 C19 119.06(18)
C15 C14 C9 122.59(17)
C19 C14 C9 118.24(17)
C16 C15 C14 120.55(19)
C16 C15 H15A 119.7
C14 C15 H15A 119.7
C17 C16 C15 118.4(2)
C17 C16 H16A 120.8
C15 C16 H16A 120.8
C16 C17 C18 122.44(19)
C16 C17 N3 119.2(2)
C18 C17 N3 118.3(2)
C19 C18 C17 118.42(19)
C19 C18 H18A 120.8
C17 C18 H18A 120.8
C18 C19 C14 120.99(19)
C18 C19 H19A 119.5
C14 C19 H19A 119.5
O6 C20 O7 122.3(2)
O6 C20 C8 127.7(2)
O7 C20 C8 109.98(17)
C22 C21 O7 110.7(2)
C22 C21 H21A 109.5
O7 C21 H21A 109.5
C22 C21 H21B 109.5
O7 C21 H21B 109.5
H21A C21 H21B 108.1
C21 C22 H22A 109.5
C21 C22 H22B 109.5
H22A C22 H22B 109.5
C21 C22 H22C 109.5
H22A C22 H22C 109.5
H22B C22 H22C 109.5

loop_
_geom_bond_atom_site_label_1
_geom_bond_atom_site_label_2
_geom_bond_distance
O1 C3 1.227(2)
O2 C10 1.207(3)
O3 C10 1.340(3)
O3 C11 1.458(3)
O4 N3 1.225(3)
O5 N3 1.224(3)
O6 C20 1.195(3)
O7 C20 1.330(3)
O7 C21 1.455(3)
N1 C3 1.350(3)
N1 N2 1.431(2)
N1 C4 1.441(3)
N2 C1 1.495(3)
N2 C9 1.511(2)
N3 C17 1.467(3)
C1 C2 1.528(3)
C1 H1A 0.9900
C1 H1B 0.9900
C2 C3 1.510(3)
C2 H2A 0.9900
C2 H2B 0.9900
C4 C5 1.497(3)
C4 H4A 0.9900
C4 H4B 0.9900
C5 C6 1.332(3)
C5 H5A 0.9500
C6 C10 1.498(3)
C6 C7 1.503(3)
C7 C8 1.348(3)
C7 C13 1.506(3)
C8 C20 1.497(3)
C8 C9 1.521(3)
C9 C14 1.523(3)
C9 H9A 1.0000
C11 C12 1.493(4)
C11 H11A 0.9900
C11 H11B 0.9900
C12 H12A 0.9800
C12 H12B 0.9800
C12 H12C 0.9800
C13 H13A 0.9800
C13 H13B 0.9800
C13 H13C 0.9800
C14 C15 1.393(3)
C14 C19 1.394(3)
C15 C16 1.390(3)
C15 H15A 0.9500
C16 C17 1.378(3)
C16 H16A 0.9500
C17 C18 1.382(3)
C18 C19 1.378(3)
C18 H18A 0.9500
C19 H19A 0.9500
C21 C22 1.440(4)
C21 H21A 0.9900
C21 H21B 0.9900
C22 H22A 0.9800
C22 H22B 0.9800
C22 H22C 0.9800

loop_
_geom_torsion_atom_site_label_1
_geom_torsion_atom_site_label_2
_geom_torsion_atom_site_label_3
_geom_torsion_atom_site_label_4
_geom_torsion
C3 N1 N2 C1 19.8(2)
C4 N1 N2 C1 -157.48(17)
C3 N1 N2 C9 -101.25(19)
C4 N1 N2 C9 81.5(2)
N1 N2 C1 C2 -27.3(2)
C9 N2 C1 C2 93.63(19)
N2 C1 C2 C3 25.7(2)
N2 N1 C3 O1 178.09(19)
C4 N1 C3 O1 -4.8(3)
N2 N1 C3 C2 -3.7(2)
C4 N1 C3 C2 173.49(18)
C1 C2 C3 O1 164.3(2)
C1 C2 C3 N1 -13.9(2)
C3 N1 C4 C5 111.5(2)
N2 N1 C4 C5 -71.5(2)
N1 C4 C5 C6 -18.2(3)
C4 C5 C6 C10 176.11(19)
C4 C5 C6 C7 -2.6(3)
C5 C6 C7 C8 69.2(3)
C10 C6 C7 C8 -109.6(2)
C5 C6 C7 C13 -111.2(2)
C10 C6 C7 C13 70.0(2)
C6 C7 C8 C20 173.20(17)
C13 C7 C8 C20 -6.4(3)
C6 C7 C8 C9 -12.5(3)
C13 C7 C8 C9 167.93(19)
N1 N2 C9 C8 33.1(2)
C1 N2 C9 C8 -81.09(19)
N1 N2 C9 C14 -97.29(18)
C1 N2 C9 C14 148.56(16)
C7 C8 C9 N2 -75.8(2)
C20 C8 C9 N2 98.76(19)
C7 C8 C9 C14 53.7(2)
C20 C8 C9 C14 -131.67(18)
C11 O3 C10 O2 2.8(3)
C11 O3 C10 C6 -174.46(18)
C5 C6 C10 O2 173.9(2)
C7 C6 C10 O2 -7.2(3)
C5 C6 C10 O3 -8.9(3)
C7 C6 C10 O3 170.02(16)
C10 O3 C11 C12 168.94(19)
N2 C9 C14 C15 -14.5(2)
C8 C9 C14 C15 -143.80(18)
N2 C9 C14 C19 169.38(16)
C8 C9 C14 C19 40.0(2)
C19 C14 C15 C16 -2.3(3)
C9 C14 C15 C16 -178.38(17)
C14 C15 C16 C17 -0.4(3)
C15 C16 C17 C18 2.1(3)
C15 C16 C17 N3 -178.19(19)
O5 N3 C17 C16 167.2(2)
O4 N3 C17 C16 -13.7(3)
O5 N3 C17 C18 -13.0(3)
O4 N3 C17 C18 166.1(2)
C16 C17 C18 C19 -1.0(3)
N3 C17 C18 C19 179.27(18)
C17 C18 C19 C14 -1.8(3)
C15 C14 C19 C18 3.4(3)
C9 C14 C19 C18 179.67(17)
C21 O7 C20 O6 5.2(4)
C21 O7 C20 C8 -174.6(2)
C7 C8 C20 O6 24.4(4)
C9 C8 C20 O6 -150.2(2)
C7 C8 C20 O7 -155.8(2)
C9 C8 C20 O7 29.6(2)
C20 O7 C21 C22 108.2(3)
